data_2223284
loop_
_publ_author_name
'Choi, Hong Dae'
'Seo, Pil Ja'
'Son, Byeng Wha'
'Lee, Uk'

_publ_section_title
;
 Isopropyl 2-(5-fluoro-3-methylsulfinyl-1-benzofuran-2-yl)acetate
;
_journal_coeditor_code BQ2158
_journal_issue 10
_journal_name_full 'Acta Crystallographica Section E'
_journal_page_first o2488
_journal_paper_doi 10.1107/S1600536809037003
_journal_volume 65
_journal_year 2009
_chemical_formula_iupac 'C14 H15 F O4 S'
_chemical_formula_moiety 'C14 H15 F O4 S'
_chemical_formula_sum 'C14 H15 F O4 S'
_chemical_formula_weight 298.32
_chemical_name_systematic
;
Isopropyl 2-(5-fluoro-3-methylsulfinyl-1-benzofuran-2-yl)acetate
;
_space_group_IT_number 14
_symmetry_cell_setting monoclinic
_symmetry_space_group_name_Hall '-P 2ybc'
_symmetry_space_group_name_H-M 'P 1 21/c 1'
_atom_sites_solution_hydrogens geom
_atom_sites_solution_primary direct
_atom_sites_solution_secondary difmap
_audit_creation_method 'form.cif (version 2.0)'
_cell_angle_alpha 90.00
_cell_angle_beta 102.2770(10)
_cell_angle_gamma 90.00
_cell_formula_units_Z 4
_cell_length_a 11.6332(6)
_cell_length_b 14.9522(7)
_cell_length_c 8.2333(4)
_cell_measurement_reflns_used 5216
_cell_measurement_temperature 173(2)
_cell_measurement_theta_max 27.42
_cell_measurement_theta_min 2.25
_cell_volume 1399.37(12)
_computing_cell_refinement 'SAINT (Bruker, 2001)'
_computing_data_collection 'SMART (Bruker, 2001)'
_computing_data_reduction 'SAINT (Bruker, 2001)'
_computing_molecular_graphics 'ORTEP-3 (Farrugia, 1997) and DIAMOND (Brandenburg, 1998)'
_computing_publication_material 'SHELXL97 (Bruker, 2001)'
_computing_structure_refinement 'SHELXL97 (Sheldrick, 2008)'
_computing_structure_solution 'SHELXS97 (Sheldrick, 2008)'
_diffrn_ambient_temperature 173(2)
_diffrn_detector_area_resol_mean 10.0
_diffrn_measured_fraction_theta_full 0.987
_diffrn_measured_fraction_theta_max 0.987
_diffrn_measurement_device_type 'Bruker SMART CCD'
_diffrn_measurement_method '\f and \w scans'
_diffrn_radiation_monochromator graphite
_diffrn_radiation_source 'fine-focus sealed tube'
_diffrn_radiation_type MoK\a
_diffrn_radiation_wavelength 0.71073
_diffrn_reflns_av_R_equivalents 0.0430
_diffrn_reflns_av_sigmaI/netI 0.0342
_diffrn_reflns_limit_h_max 15
_diffrn_reflns_limit_h_min -14
_diffrn_reflns_limit_k_max 19
_diffrn_reflns_limit_k_min -19
_diffrn_reflns_limit_l_max 10
_diffrn_reflns_limit_l_min -10
_diffrn_reflns_number 12229
_diffrn_reflns_theta_full 27.46
_diffrn_reflns_theta_max 27.46
_diffrn_reflns_theta_min 1.79
_exptl_absorpt_coefficient_mu 0.253
_exptl_absorpt_correction_T_max 0.9607
_exptl_absorpt_correction_T_min 0.9395
_exptl_absorpt_correction_type multi-scan
_exptl_absorpt_process_details '(SADABS; Sheldrick, 2000)'
_exptl_crystal_colour colorless
_exptl_crystal_density_diffrn 1.416
_exptl_crystal_density_method 'not measured'
_exptl_crystal_description block
_exptl_crystal_F_000 624
_exptl_crystal_size_max 0.25
_exptl_crystal_size_mid 0.20
_exptl_crystal_size_min 0.16
_refine_diff_density_max 0.391
_refine_diff_density_min -0.394
_refine_ls_extinction_method none
_refine_ls_goodness_of_fit_ref 1.090
_refine_ls_hydrogen_treatment constr
_refine_ls_matrix_type full
_refine_ls_number_parameters 182
_refine_ls_number_reflns 3173
_refine_ls_number_restraints 0
_refine_ls_restrained_S_all 1.090
_refine_ls_R_factor_all 0.0548
_refine_ls_R_factor_gt 0.0363
_refine_ls_shift/su_max 0.001
_refine_ls_shift/su_max_lt 0.001
_refine_ls_shift/su_mean 0.001
_refine_ls_structure_factor_coef Fsqd
_refine_ls_weighting_details 'calc w=1/[\s^2^(Fo^2^)+(0.0423P)^2^+0.5417P] where P=(Fo^2^+2Fc^2^)/3'
_refine_ls_weighting_scheme calc
_refine_ls_wR_factor_gt 0.0874
_refine_ls_wR_factor_ref 0.0983
_reflns_number_gt 2476
_reflns_number_total 3173
_reflns_threshold_expression I>2\s(I)
_cod_data_source_file bq2158.cif
_cod_data_source_block I
_cod_original_cell_volume 1399.36(12)
_cod_original_sg_symbol_Hall -P_2ybc
_cod_original_sg_symbol_H-M P_21/c
_cod_database_code 2223284
_cod_database_fobs_code 2223284

loop_
_symmetry_equiv_pos_as_xyz
'x, y, z'
'-x, y+1/2, -z+1/2'
'-x, -y, -z'
'x, -y-1/2, z-1/2'

loop_
_atom_site_type_symbol
_atom_site_label
_atom_site_fract_x
_atom_site_fract_y
_atom_site_fract_z
_atom_site_U_iso_or_equiv
_atom_site_adp_type
_atom_site_calc_flag
_atom_site_refinement_flags
_atom_site_occupancy
_atom_site_disorder_assembly
_atom_site_disorder_group
S S 0.16889(4) 0.32823(3) 0.59899(5) 0.02546(13) Uani d . 1 . .
F F 0.53377(11) 0.32123(8) 0.19202(14) 0.0427(3) Uani d . 1 . .
O O1 0.47612(10) 0.43326(8) 0.79555(14) 0.0242(3) Uani d . 1 . .
O O2 0.19830(10) 0.54133(8) 1.03615(14) 0.0264(3) Uani d . 1 . .
O O3 0.17889(11) 0.53806(9) 0.75830(15) 0.0329(3) Uani d . 1 . .
O O4 0.17181(12) 0.23235(9) 0.54858(18) 0.0393(3) Uani d . 1 . .
C C1 0.31410(14) 0.36896(11) 0.6411(2) 0.0222(3) Uani d . 1 . .
C C2 0.40529(14) 0.36553(11) 0.5455(2) 0.0222(3) Uani d . 1 . .
C C3 0.41420(16) 0.33514(12) 0.3875(2) 0.0264(4) Uani d . 1 . .
H H3 0.3516 0.3078 0.3155 0.032 Uiso calc R 1 . .
C C4 0.52168(16) 0.34834(12) 0.3458(2) 0.0289(4) Uani d . 1 . .
C C5 0.61801(16) 0.38849(12) 0.4473(2) 0.0284(4) Uani d . 1 . .
H H5 0.6880 0.3950 0.4111 0.034 Uiso calc R 1 . .
C C6 0.60937(14) 0.41885(12) 0.6032(2) 0.0257(4) Uani d . 1 . .
H H6 0.6722 0.4464 0.6744 0.031 Uiso calc R 1 . .
C C7 0.50247(14) 0.40604(11) 0.6470(2) 0.0224(3) Uani d . 1 . .
C C8 0.36106(14) 0.40933(11) 0.7872(2) 0.0229(4) Uani d . 1 . .
C C9 0.31082(15) 0.43478(12) 0.9330(2) 0.0252(4) Uani d . 1 . .
H H9A 0.3743 0.4524 1.0239 0.030 Uiso calc R 1 . .
H H9B 0.2725 0.3831 0.9689 0.030 Uiso calc R 1 . .
C C10 0.22306(14) 0.51050(12) 0.8949(2) 0.0234(4) Uani d . 1 . .
C C11 0.11677(16) 0.61749(12) 1.0234(2) 0.0298(4) Uani d . 1 . .
H H11 0.0555 0.6121 0.9218 0.036 Uiso calc R 1 . .
C C12 0.06204(17) 0.61224(13) 1.1728(2) 0.0340(4) Uani d . 1 . .
H H12A 0.0191 0.5572 1.1699 0.051 Uiso calc R 1 . .
H H12B 0.0094 0.6618 1.1718 0.051 Uiso calc R 1 . .
H H12C 0.1226 0.6143 1.2721 0.051 Uiso calc R 1 . .
C C13 0.1857(2) 0.70278(14) 1.0176(3) 0.0504(6) Uani d . 1 . .
H H13A 0.2183 0.7028 0.9199 0.076 Uiso calc R 1 . .
H H13B 0.2482 0.7064 1.1146 0.076 Uiso calc R 1 . .
H H13C 0.1344 0.7533 1.0147 0.076 Uiso calc R 1 . .
C C14 0.11297(18) 0.39058(15) 0.4135(2) 0.0397(5) Uani d . 1 . .
H H14A 0.1529 0.3725 0.3282 0.060 Uiso calc R 1 . .
H H14B 0.1258 0.4532 0.4356 0.060 Uiso calc R 1 . .
H H14C 0.0302 0.3794 0.3773 0.060 Uiso calc R 1 . .

loop_
_atom_site_aniso_label
_atom_site_aniso_U_11
_atom_site_aniso_U_22
_atom_site_aniso_U_33
_atom_site_aniso_U_12
_atom_site_aniso_U_13
_atom_site_aniso_U_23
S 0.0205(2) 0.0281(2) 0.0274(2) -0.00173(17) 0.00402(16) -0.00285(18)
F 0.0481(7) 0.0526(8) 0.0320(6) -0.0002(6) 0.0189(5) -0.0125(5)
O1 0.0211(6) 0.0286(6) 0.0221(6) -0.0011(5) 0.0031(5) -0.0028(5)
O2 0.0283(6) 0.0295(7) 0.0213(6) 0.0066(5) 0.0046(5) -0.0010(5)
O3 0.0323(7) 0.0439(8) 0.0226(6) 0.0096(6) 0.0062(5) 0.0042(6)
O4 0.0339(7) 0.0291(7) 0.0529(9) -0.0065(6) 0.0048(6) -0.0116(6)
C1 0.0203(8) 0.0202(8) 0.0253(8) 0.0012(6) 0.0030(6) 0.0000(7)
C2 0.0222(8) 0.0196(8) 0.0241(8) 0.0022(6) 0.0033(6) 0.0002(7)
C3 0.0281(9) 0.0243(9) 0.0258(8) 0.0002(7) 0.0037(7) -0.0046(7)
C4 0.0359(10) 0.0275(9) 0.0254(9) 0.0052(8) 0.0113(8) -0.0022(7)
C5 0.0256(9) 0.0279(9) 0.0339(9) 0.0044(7) 0.0108(7) 0.0028(8)
C6 0.0200(8) 0.0263(9) 0.0298(9) 0.0015(7) 0.0029(7) 0.0005(7)
C7 0.0241(8) 0.0213(8) 0.0217(8) 0.0028(7) 0.0042(6) 0.0000(6)
C8 0.0198(8) 0.0233(8) 0.0251(8) 0.0009(6) 0.0037(6) 0.0026(7)
C9 0.0263(9) 0.0283(9) 0.0205(8) 0.0009(7) 0.0037(7) 0.0005(7)
C10 0.0215(8) 0.0274(9) 0.0214(8) -0.0046(7) 0.0052(6) -0.0015(7)
C11 0.0299(9) 0.0320(10) 0.0269(9) 0.0098(8) 0.0049(7) 0.0021(8)
C12 0.0301(9) 0.0382(11) 0.0359(10) 0.0079(8) 0.0119(8) 0.0019(9)
C13 0.0648(15) 0.0322(11) 0.0636(15) 0.0043(10) 0.0345(13) 0.0087(11)
C14 0.0302(10) 0.0517(13) 0.0329(10) 0.0040(9) -0.0030(8) 0.0067(9)

loop_
_atom_type_symbol
_atom_type_description
_atom_type_scat_dispersion_real
_atom_type_scat_dispersion_imag
_atom_type_scat_source
C C 0.0033 0.0016 'International Tables Vol C Tables 4.2.6.8 and 6.1.1.4'
H H 0.0000 0.0000 'International Tables Vol C Tables 4.2.6.8 and 6.1.1.4'
F F 0.0171 0.0103 'International Tables Vol C Tables 4.2.6.8 and 6.1.1.4'
O O 0.0106 0.0060 'International Tables Vol C Tables 4.2.6.8 and 6.1.1.4'
S S 0.1246 0.1234 'International Tables Vol C Tables 4.2.6.8 and 6.1.1.4'

loop_
_geom_angle_atom_site_label_1
_geom_angle_atom_site_label_2
_geom_angle_atom_site_label_3
_geom_angle_site_symmetry_1
_geom_angle_site_symmetry_3
_geom_angle
_geom_angle_publ_flag
O4 S C1 . . 108.00(8) ?
O4 S C14 . . 106.75(10) ?
C1 S C14 . . 98.47(9) ?
C8 O1 C7 . . 106.03(12) ?
C10 O2 C11 . . 117.35(13) ?
C8 C1 C2 . . 107.15(14) ?
C8 C1 S . . 121.23(13) ?
C2 C1 S . . 131.57(13) ?
C7 C2 C3 . . 119.14(15) ?
C7 C2 C1 . . 104.64(14) ?
C3 C2 C1 . . 136.21(16) ?
C4 C3 C2 . . 115.75(16) ?
C4 C3 H3 . . 122.1 ?
C2 C3 H3 . . 122.1 ?
F C4 C3 . . 117.80(16) ?
F C4 C5 . . 117.32(16) ?
C3 C4 C5 . . 124.87(16) ?
C4 C5 C6 . . 119.52(16) ?
C4 C5 H5 . . 120.2 ?
C6 C5 H5 . . 120.2 ?
C7 C6 C5 . . 116.35(16) ?
C7 C6 H6 . . 121.8 ?
C5 C6 H6 . . 121.8 ?
C6 C7 O1 . . 124.87(15) ?
C6 C7 C2 . . 124.37(16) ?
O1 C7 C2 . . 110.75(14) ?
C1 C8 O1 . . 111.43(14) ?
C1 C8 C9 . . 132.54(16) ?
O1 C8 C9 . . 115.98(14) ?
C8 C9 C10 . . 112.79(14) ?
C8 C9 H9A . . 109.0 ?
C10 C9 H9A . . 109.0 ?
C8 C9 H9B . . 109.0 ?
C10 C9 H9B . . 109.0 ?
H9A C9 H9B . . 107.8 ?
O3 C10 O2 . . 124.43(16) ?
O3 C10 C9 . . 125.76(15) ?
O2 C10 C9 . . 109.79(14) ?
O2 C11 C12 . . 106.27(14) ?
O2 C11 C13 . . 108.45(16) ?
C12 C11 C13 . . 112.95(17) ?
O2 C11 H11 . . 109.7 ?
C12 C11 H11 . . 109.7 ?
C13 C11 H11 . . 109.7 ?
C11 C12 H12A . . 109.5 ?
C11 C12 H12B . . 109.5 ?
H12A C12 H12B . . 109.5 ?
C11 C12 H12C . . 109.5 ?
H12A C12 H12C . . 109.5 ?
H12B C12 H12C . . 109.5 ?
C11 C13 H13A . . 109.5 ?
C11 C13 H13B . . 109.5 ?
H13A C13 H13B . . 109.5 ?
C11 C13 H13C . . 109.5 ?
H13A C13 H13C . . 109.5 ?
H13B C13 H13C . . 109.5 ?
S C14 H14A . . 109.5 ?
S C14 H14B . . 109.5 ?
H14A C14 H14B . . 109.5 ?
S C14 H14C . . 109.5 ?
H14A C14 H14C . . 109.5 ?
H14B C14 H14C . . 109.5 ?

loop_
_geom_bond_atom_site_label_1
_geom_bond_atom_site_label_2
_geom_bond_site_symmetry_2
_geom_bond_distance
_geom_bond_publ_flag
S O4 . 1.4949(14) ?
S C1 . 1.7595(17) ?
S C14 . 1.7894(19) ?
F C4 . 1.365(2) ?
O1 C8 . 1.3731(19) ?
O1 C7 . 1.384(2) ?
O2 C10 . 1.338(2) ?
O2 C11 . 1.472(2) ?
O3 C10 . 1.205(2) ?
C1 C8 . 1.353(2) ?
C1 C2 . 1.450(2) ?
C2 C7 . 1.394(2) ?
C2 C3 . 1.402(2) ?
C3 C4 . 1.380(2) ?
C3 H3 . 0.9300 ?
C4 C5 . 1.384(3) ?
C5 C6 . 1.385(3) ?
C5 H5 . 0.9300 ?
C6 C7 . 1.380(2) ?
C6 H6 . 0.9300 ?
C8 C9 . 1.491(2) ?
C9 C10 . 1.512(2) ?
C9 H9A . 0.9700 ?
C9 H9B . 0.9700 ?
C11 C12 . 1.502(2) ?
C11 C13 . 1.513(3) ?
C11 H11 . 0.9800 ?
C12 H12A . 0.9600 ?
C12 H12B . 0.9600 ?
C12 H12C . 0.9600 ?
C13 H13A . 0.9600 ?
C13 H13B . 0.9600 ?
C13 H13C . 0.9600 ?
C14 H14A . 0.9600 ?
C14 H14B . 0.9600 ?
C14 H14C . 0.9600 ?

loop_
_geom_hbond_atom_site_label_D
_geom_hbond_atom_site_label_H
_geom_hbond_atom_site_label_A
_geom_hbond_site_symmetry_A
_geom_hbond_distance_DH
_geom_hbond_distance_HA
_geom_hbond_distance_DA
_geom_hbond_angle_DHA
C5 H5 O3 3_666 0.93 2.50 3.370(2) 155.3
C6 H6 O2 3_667 0.93 2.54 3.369(2) 148.6
C9 H9B O4 4_566 0.97 2.26 3.228(2) 176.2

loop_
_geom_torsion_atom_site_label_1
_geom_torsion_atom_site_label_2
_geom_torsion_atom_site_label_3
_geom_torsion_atom_site_label_4
_geom_torsion_site_symmetry_1
_geom_torsion_site_symmetry_2
_geom_torsion_site_symmetry_3
_geom_torsion_site_symmetry_4
_geom_torsion
_geom_torsion_publ_flag
O4 S C1 C8 . . . . -126.67(15) ?
C14 S C1 C8 . . . . 122.54(15) ?
O4 S C1 C2 . . . . 50.55(18) ?
C14 S C1 C2 . . . . -60.23(18) ?
C8 C1 C2 C7 . . . . -0.17(18) ?
S C1 C2 C7 . . . . -177.69(14) ?
C8 C1 C2 C3 . . . . -178.44(19) ?
S C1 C2 C3 . . . . 4.0(3) ?
C7 C2 C3 C4 . . . . 0.1(2) ?
C1 C2 C3 C4 . . . . 178.20(18) ?
C2 C3 C4 F . . . . -178.87(15) ?
C2 C3 C4 C5 . . . . 0.0(3) ?
F C4 C5 C6 . . . . 178.67(16) ?
C3 C4 C5 C6 . . . . -0.2(3) ?
C4 C5 C6 C7 . . . . 0.3(3) ?
C5 C6 C7 O1 . . . . -178.66(15) ?
C5 C6 C7 C2 . . . . -0.2(3) ?
C8 O1 C7 C6 . . . . 178.81(16) ?
C8 O1 C7 C2 . . . . 0.15(18) ?
C3 C2 C7 C6 . . . . 0.0(3) ?
C1 C2 C7 C6 . . . . -178.66(16) ?
C3 C2 C7 O1 . . . . 178.64(14) ?
C1 C2 C7 O1 . . . . 0.01(18) ?
C2 C1 C8 O1 . . . . 0.27(19) ?
S C1 C8 O1 . . . . 178.10(11) ?
C2 C1 C8 C9 . . . . 177.57(17) ?
S C1 C8 C9 . . . . -4.6(3) ?
C7 O1 C8 C1 . . . . -0.26(18) ?
C7 O1 C8 C9 . . . . -178.05(14) ?
C1 C8 C9 C10 . . . . -69.4(2) ?
O1 C8 C9 C10 . . . . 107.82(16) ?
C11 O2 C10 O3 . . . . -3.7(2) ?
C11 O2 C10 C9 . . . . 178.11(14) ?
C8 C9 C10 O3 . . . . 13.5(2) ?
C8 C9 C10 O2 . . . . -168.35(14) ?
C10 O2 C11 C12 . . . . 154.84(15) ?
C10 O2 C11 C13 . . . . -83.45(19) ?
